data_2016487
loop_
_publ_author_name
'Wu, Chuan-Mei'
'Liang, Bing'

_publ_section_title
;
 Assembly of a two-dimensional layer structure with
 1,4-bis(1<i>H</i>-benzimidazol-1-ylmethyl)benzene dihydrate <i>via</i>
 hydrogen bonds and \p--\p interactions
;
_journal_coeditor_code GD3187
_journal_issue 3
_journal_name_full 'Acta Crystallographica Section C'
_journal_page_first o142
_journal_page_last o144
_journal_paper_doi 10.1107/S0108270108002175
_journal_volume 64
_journal_year 2008
_chemical_formula_iupac 'C22 H18 N4 , 2H2 O'
_chemical_formula_moiety 'C22 H18 N4 , 2H2 O'
_chemical_formula_sum 'C22 H22 N4 O2'
_chemical_formula_weight 374.44
_chemical_name_systematic
;
1,4-bis(benzimidazol-1-ylmethyl)benzene dihydrate
;
_space_group_crystal_system monoclinic
_space_group_IT_number 14
_space_group_name_H-M_alt 'P 1 21/n 1'
_symmetry_space_group_name_Hall '-P 2yn'
_symmetry_space_group_name_H-M 'P 1 21/n 1'
_atom_sites_solution_hydrogens geom
_atom_sites_solution_primary direct
_atom_sites_solution_secondary difmap
_audit_creation_method SHELXL97
_cell_angle_alpha 90.00
_cell_angle_beta 94.079(3)
_cell_angle_gamma 90.00
_cell_formula_units_Z 2
_cell_length_a 5.4040(2)
_cell_length_b 10.7114(4)
_cell_length_c 16.5003(5)
_cell_measurement_reflns_used 7740
_cell_measurement_temperature 150(2)
_cell_measurement_theta_max 28
_cell_measurement_theta_min 3.12
_cell_volume 952.69(6)
_computing_cell_refinement 'SMART (Bruker, 1998)'
_computing_data_collection 'SMART (Bruker, 1998)'
_computing_data_reduction 'SAINT (Bruker, 1998)'
_computing_molecular_graphics 'SHELXTL (Sheldrick, 2008)'
_computing_publication_material 'SHELXTL (Sheldrick, 2008)'
_computing_structure_refinement 'SHELXL97 (Sheldrick, 2008)'
_computing_structure_solution 'SHELXS97 (Sheldrick, 2008)'
_diffrn_ambient_temperature 150(2)
_diffrn_measured_fraction_theta_full 0.990
_diffrn_measured_fraction_theta_max 0.990
_diffrn_measurement_device_type 'Bruker SMART 1K CCD area-detector'
_diffrn_measurement_method '\f and \w'
_diffrn_radiation_monochromator graphite
_diffrn_radiation_source 'fine-focus sealed tube'
_diffrn_radiation_type MoK\a
_diffrn_radiation_wavelength 0.71073
_diffrn_reflns_av_R_equivalents 0.0267
_diffrn_reflns_av_sigmaI/netI 0.0440
_diffrn_reflns_limit_h_max 7
_diffrn_reflns_limit_h_min -7
_diffrn_reflns_limit_k_max 14
_diffrn_reflns_limit_k_min -14
_diffrn_reflns_limit_l_max 17
_diffrn_reflns_limit_l_min -21
_diffrn_reflns_number 7740
_diffrn_reflns_theta_full 28.00
_diffrn_reflns_theta_max 28.00
_diffrn_reflns_theta_min 3.12
_exptl_absorpt_coefficient_mu 0.086
_exptl_absorpt_correction_T_max 0.985
_exptl_absorpt_correction_T_min 0.964
_exptl_absorpt_correction_type multi-scan
_exptl_absorpt_process_details '(SADABS; Sheldrick, 1996)'
_exptl_crystal_colour colourless
_exptl_crystal_density_diffrn 1.305
_exptl_crystal_density_method 'not measured'
_exptl_crystal_description block
_exptl_crystal_F_000 396
_exptl_crystal_size_max 0.25
_exptl_crystal_size_mid 0.20
_exptl_crystal_size_min 0.18
_refine_diff_density_max 0.530
_refine_diff_density_min -0.312
_refine_ls_extinction_method none
_refine_ls_goodness_of_fit_ref 1.027
_refine_ls_hydrogen_treatment refxyz
_refine_ls_matrix_type full
_refine_ls_number_parameters 127
_refine_ls_number_reflns 2275
_refine_ls_number_restraints 6
_refine_ls_restrained_S_all 1.035
_refine_ls_R_factor_all 0.0685
_refine_ls_R_factor_gt 0.0431
_refine_ls_shift/su_max 0.001
_refine_ls_shift/su_mean 0.001
_refine_ls_structure_factor_coef Fsqd
_refine_ls_weighting_details 'calc w = 1/[\s^2^(Fo^2^)+(0.068P)^2^] where P=(Fo^2^+2Fc^2^)/3'
_refine_ls_weighting_scheme calc
_refine_ls_wR_factor_gt 0.1130
_refine_ls_wR_factor_ref 0.1199
_reflns_number_gt 1412
_reflns_number_total 2275
_reflns_threshold_expression I>2\s(I)
_cod_data_source_file gd3187.cif
_cod_data_source_block I
_cod_database_code 2016487
_cod_database_fobs_code 2016487

loop_
_symmetry_equiv_pos_as_xyz
'x, y, z'
'-x+1/2, y+1/2, -z+1/2'
'-x, -y, -z'
'x-1/2, -y-1/2, z-1/2'

loop_
_atom_site_type_symbol
_atom_site_label
_atom_site_fract_x
_atom_site_fract_y
_atom_site_fract_z
_atom_site_U_iso_or_equiv
_atom_site_adp_type
_atom_site_calc_flag
_atom_site_refinement_flags
_atom_site_occupancy
N N1 0.2344(2) 0.68189(11) 0.67908(7) 0.0291(3) Uani d . 1
N N2 0.2076(2) 0.63342(11) 0.81060(7) 0.0353(3) Uani d . 1
C C1 0.3129(3) 0.67456(14) 0.59626(8) 0.0342(4) Uani d . 1
H H1A 0.4877 0.6465 0.5979 0.041 Uiso calc R 1
H H1B 0.3033 0.7586 0.5713 0.041 Uiso calc R 1
C C2 0.3247(3) 0.61432(14) 0.74455(8) 0.0344(4) Uani d . 1
H H2 0.4604 0.5583 0.7427 0.041 Uiso calc R 1
C C3 0.0251(3) 0.71987(13) 0.78666(8) 0.0301(3) Uani d . 1
C C4 -0.1576(3) 0.77382(15) 0.83115(9) 0.0379(4) Uani d . 1
H H4 -0.1707 0.7537 0.8868 0.046 Uiso calc R 1
C C5 -0.3181(3) 0.85728(15) 0.79147(10) 0.0429(4) Uani d . 1
H H5 -0.4438 0.8954 0.8204 0.052 Uiso calc R 1
C C6 -0.3005(3) 0.88723(14) 0.70959(10) 0.0397(4) Uani d . 1
H H6 -0.4144 0.9453 0.6844 0.048 Uiso calc R 1
C C7 -0.1221(3) 0.83471(13) 0.66454(9) 0.0326(4) Uani d . 1
H H7 -0.1098 0.8552 0.6089 0.039 Uiso calc R 1
C C8 0.0380(3) 0.75078(12) 0.70446(8) 0.0277(3) Uani d . 1
C C9 0.1527(3) 0.58523(13) 0.54475(8) 0.0284(3) Uani d . 1
C C10 -0.0533(3) 0.62584(14) 0.49686(8) 0.0331(4) Uani d . 1
H H10 -0.0913 0.7124 0.4942 0.040 Uiso calc R 1
C C11 0.2037(3) 0.45811(14) 0.54686(8) 0.0330(4) Uani d . 1
H H11 0.3444 0.4284 0.5789 0.040 Uiso calc R 1
O O1 0.2470(3) 0.52830(15) 0.97150(7) 0.0822(5) Uani d U 1
H H1E 0.2471 0.5561 0.9219 0.123 Uiso d . 1
H H1D 0.1149 0.5211 0.9955 0.123 Uiso d P 0.50
H H1C 0.3922 0.5109 0.9937 0.123 Uiso d P 0.50

loop_
_atom_site_aniso_label
_atom_site_aniso_U_11
_atom_site_aniso_U_22
_atom_site_aniso_U_33
_atom_site_aniso_U_12
_atom_site_aniso_U_13
_atom_site_aniso_U_23
N1 0.0278(7) 0.0323(7) 0.0271(6) -0.0028(5) 0.0012(5) -0.0040(5)
N2 0.0386(8) 0.0354(7) 0.0310(7) -0.0074(6) -0.0028(6) 0.0014(5)
C1 0.0332(8) 0.0407(9) 0.0294(8) -0.0068(7) 0.0082(6) -0.0043(6)
C2 0.0325(9) 0.0342(8) 0.0357(9) -0.0022(7) -0.0039(7) -0.0012(6)
C3 0.0319(8) 0.0305(7) 0.0276(7) -0.0093(7) -0.0004(6) -0.0028(6)
C4 0.0406(10) 0.0430(9) 0.0311(8) -0.0143(8) 0.0093(7) -0.0091(7)
C5 0.0365(9) 0.0419(10) 0.0516(10) -0.0062(8) 0.0114(8) -0.0184(8)
C6 0.0361(9) 0.0312(8) 0.0515(10) -0.0004(7) 0.0005(7) -0.0099(7)
C7 0.0371(9) 0.0286(8) 0.0315(8) -0.0053(7) -0.0016(6) -0.0013(6)
C8 0.0287(8) 0.0274(7) 0.0273(7) -0.0071(7) 0.0032(6) -0.0051(6)
C9 0.0302(8) 0.0330(8) 0.0229(7) -0.0021(6) 0.0085(6) -0.0020(6)
C10 0.0416(9) 0.0299(8) 0.0280(7) 0.0034(7) 0.0042(7) -0.0006(6)
C11 0.0323(9) 0.0388(9) 0.0277(7) 0.0076(7) -0.0003(6) -0.0023(6)
O1 0.1175(13) 0.0926(11) 0.0346(7) 0.0164(9) -0.0081(7) 0.0086(7)

loop_
_atom_type_symbol
_atom_type_description
_atom_type_scat_dispersion_real
_atom_type_scat_dispersion_imag
_atom_type_scat_source
C C 0.0033 0.0016 'International Tables Vol C Tables 4.2.6.8 and 6.1.1.4'
H H 0.0000 0.0000 'International Tables Vol C Tables 4.2.6.8 and 6.1.1.4'
N N 0.0061 0.0033 'International Tables Vol C Tables 4.2.6.8 and 6.1.1.4'
O O 0.0106 0.0060 'International Tables Vol C Tables 4.2.6.8 and 6.1.1.4'

loop_
_geom_angle_atom_site_label_1
_geom_angle_atom_site_label_2
_geom_angle_atom_site_label_3
_geom_angle_site_symmetry_1
_geom_angle
C2 N1 C8 . 106.43(11)
C2 N1 C1 . 127.02(12)
C8 N1 C1 . 126.31(12)
C2 N2 C3 . 104.00(12)
N1 C1 C9 . 111.56(11)
N1 C1 H1A . 109.3
C9 C1 H1A . 109.3
N1 C1 H1B . 109.3
C9 C1 H1B . 109.3
H1A C1 H1B . 108.0
N2 C2 N1 . 114.13(14)
N2 C2 H2 . 122.9
N1 C2 H2 . 122.9
N2 C3 C4 . 129.81(13)
N2 C3 C8 . 110.43(12)
C4 C3 C8 . 119.75(14)
C5 C4 C3 . 117.60(14)
C5 C4 H4 . 121.2
C3 C4 H4 . 121.2
C4 C5 C6 . 121.59(15)
C4 C5 H5 . 119.2
C6 C5 H5 . 119.2
C7 C6 C5 . 121.71(16)
C7 C6 H6 . 119.1
C5 C6 H6 . 119.1
C6 C7 C8 . 116.53(14)
C6 C7 H7 . 121.7
C8 C7 H7 . 121.7
C7 C8 N1 . 132.16(13)
C7 C8 C3 . 122.83(13)
N1 C8 C3 . 105.01(12)
C10 C9 C11 . 118.09(13)
C10 C9 C1 . 121.73(13)
C11 C9 C1 . 120.13(14)
C11 C10 C9 3_566 120.77(13)
C11 C10 H10 3_566 119.6
C9 C10 H10 . 119.6
C10 C11 C9 3_566 121.13(14)
C10 C11 H11 3_566 119.4
C9 C11 H11 . 119.4
H1E O1 H1D . 121.9
H1E O1 H1C . 114.3
H1D O1 H1C . 123.8

loop_
_geom_bond_atom_site_label_1
_geom_bond_atom_site_label_2
_geom_bond_site_symmetry_2
_geom_bond_distance
N1 C2 . 1.3616(18)
N1 C8 . 1.3821(17)
N1 C1 . 1.4614(17)
N2 C2 . 1.3144(17)
N2 C3 . 1.3895(19)
C1 C9 . 1.5107(19)
C1 H1A . 0.9900
C1 H1B . 0.9900
C2 H2 . 0.9500
C3 C4 . 1.397(2)
C3 C8 . 1.4028(19)
C4 C5 . 1.378(2)
C4 H4 . 0.9500
C5 C6 . 1.398(2)
C5 H5 . 0.9500
C6 C7 . 1.379(2)
C6 H6 . 0.9500
C7 C8 . 1.382(2)
C7 H7 . 0.9500
C9 C10 . 1.389(2)
C9 C11 . 1.389(2)
C10 C11 3_566 1.380(2)
C10 H10 . 0.9500
C11 C10 3_566 1.380(2)
C11 H11 . 0.9500
O1 H1E . 0.8718
O1 H1D . 0.8436
O1 H1C . 0.8625

loop_
_geom_hbond_atom_site_label_D
_geom_hbond_atom_site_label_H
_geom_hbond_atom_site_label_A
_geom_hbond_site_symmetry_A
_geom_hbond_distance_DH
_geom_hbond_distance_HA
_geom_hbond_distance_DA
_geom_hbond_angle_DHA
O1 H1C O1 3_667 0.86 2.04 2.892(3) 171.1
O1 H1D O1 3_567 0.84 2.13 2.955(4) 164.5
O1 H1E N2 . 0.87 2.01 2.8778(17) 172.4
